data_4025449
loop_
_publ_author_name
'Lei Zhang'
'Deju Ye'
'Yu Zhou'
'Guannan Liu'
'Enguang Feng'
'Hualiang Jiang'
'Hong Liu'

_publ_section_title
;
 Regioselective Synthesis of 3-Benzazepinones and Unexpected
 5-Bromo-3-benzazepinones
;
_journal_name_full 'Journal of Organic Chemistry'
_journal_page_first 3671
_journal_page_last 3677
_journal_paper_doi 10.1021/jo100378u
_journal_volume 75
_journal_year 2010
_chemical_formula_sum 'C18 H16 Br N O'
_chemical_formula_weight 342.23
_chemical_name_systematic
; 
 ? 
;
_space_group_IT_number 14
_symmetry_cell_setting monoclinic
_symmetry_space_group_name_Hall '-P 2ybc'
_symmetry_space_group_name_H-M 'P 1 21/c 1'
_atom_sites_solution_hydrogens geom
_atom_sites_solution_primary direct
_atom_sites_solution_secondary difmap
_audit_creation_method SHELXL-97
_cell_angle_alpha 90.00
_cell_angle_beta 105.566(2)
_cell_angle_gamma 90.00
_cell_formula_units_Z 8
_cell_length_a 12.7440(12)
_cell_length_b 14.3064(14)
_cell_length_c 17.7456(17)
_cell_measurement_reflns_used 3238
_cell_measurement_temperature 293(2)
_cell_measurement_theta_max 49.015
_cell_measurement_theta_min 4.372
_cell_volume 3116.7(5)
_computing_cell_refinement 'Bruker SMART'
_computing_data_collection 'Bruker SMART'
_computing_data_reduction 'Bruker SHELXTL'
_computing_molecular_graphics 'Bruker SHELXTL'
_computing_publication_material 'Bruker SHELXTL'
_computing_structure_refinement 'SHELXL-97 (Sheldrick, 1997)'
_computing_structure_solution 'SHELXS-97 (Sheldrick, 1990)'
_diffrn_ambient_temperature 293(2)
_diffrn_measured_fraction_theta_full 0.995
_diffrn_measured_fraction_theta_max 0.995
_diffrn_measurement_device_type 'CCD area detector'
_diffrn_measurement_method 'phi and omega scans'
_diffrn_radiation_monochromator graphite
_diffrn_radiation_source 'fine-focus sealed tube'
_diffrn_radiation_type MoK\a
_diffrn_radiation_wavelength 0.71073
_diffrn_reflns_av_R_equivalents 0.0438
_diffrn_reflns_av_sigmaI/netI 0.0681
_diffrn_reflns_limit_h_max 15
_diffrn_reflns_limit_h_min -14
_diffrn_reflns_limit_k_max 16
_diffrn_reflns_limit_k_min -17
_diffrn_reflns_limit_l_max 21
_diffrn_reflns_limit_l_min -21
_diffrn_reflns_number 16260
_diffrn_reflns_theta_full 25.50
_diffrn_reflns_theta_max 25.50
_diffrn_reflns_theta_min 1.86
_exptl_absorpt_coefficient_mu 2.636
_exptl_absorpt_correction_T_max 1.00000
_exptl_absorpt_correction_T_min 0.59607
_exptl_absorpt_correction_type empirical
_exptl_absorpt_process_details sadabs
_exptl_crystal_colour colorless
_exptl_crystal_density_diffrn 1.459
_exptl_crystal_density_method 'not measured'
_exptl_crystal_description prismatic
_exptl_crystal_F_000 1392
_exptl_crystal_size_max 0.380
_exptl_crystal_size_mid 0.302
_exptl_crystal_size_min 0.211
_refine_diff_density_max 0.399
_refine_diff_density_min -0.619
_refine_diff_density_rms 0.062
_refine_ls_extinction_method none
_refine_ls_goodness_of_fit_ref 0.869
_refine_ls_hydrogen_treatment constr
_refine_ls_matrix_type full
_refine_ls_number_parameters 383
_refine_ls_number_reflns 5785
_refine_ls_number_restraints 0
_refine_ls_restrained_S_all 0.869
_refine_ls_R_factor_all 0.0774
_refine_ls_R_factor_gt 0.0402
_refine_ls_shift/su_max 0.038
_refine_ls_shift/su_mean 0.002
_refine_ls_structure_factor_coef Fsqd
_refine_ls_weighting_details 'calc w=1/[\s^2^(Fo^2^)+(0.0430P)^2^+0.0000P] where P=(Fo^2^+2Fc^2^)/3'
_refine_ls_weighting_scheme calc
_refine_ls_wR_factor_gt 0.0885
_refine_ls_wR_factor_ref 0.0945
_reflns_number_gt 3259
_reflns_number_total 5785
_reflns_threshold_expression >2sigma(I)
_cod_data_source_file jo100378u_si_002.cif
_cod_data_source_block cd29285
_cod_depositor_comments
;
The following automatic conversions were performed:

'_symmetry_cell_setting' value 'Monoclinic' changed to 'monoclinic'
according to the built-in table from CIF Core dictionary named
'cif_core.dic' version 2.4.1 from 2010-06-29.

Automatic conversion script
Id: cif_fix_values 1646 2011-03-28 12:23:43Z adriana 
;
_cod_database_code 4025449

loop_
_symmetry_equiv_pos_as_xyz
'x, y, z'
'-x, y+1/2, -z+1/2'
'-x, -y, -z'
'x, -y-1/2, z-1/2'

loop_
_atom_site_label
_atom_site_type_symbol
_atom_site_fract_x
_atom_site_fract_y
_atom_site_fract_z
_atom_site_U_iso_or_equiv
_atom_site_adp_type
_atom_site_occupancy
_atom_site_symmetry_multiplicity
_atom_site_calc_flag
_atom_site_refinement_flags
_atom_site_disorder_assembly
_atom_site_disorder_group
Br1 Br 0.65431(3) 0.25140(3) 0.10316(2) 0.06035(15) Uani 1 1 d . . .
Br2 Br 1.19139(3) 0.97758(3) 0.13883(3) 0.07274(17) Uani 1 1 d . . .
N1 N 0.3467(2) 0.2924(2) 0.14048(17) 0.0480(7) Uani 1 1 d . . .
N2 N 0.8718(2) 0.9105(2) 0.13823(17) 0.0528(8) Uani 1 1 d . . .
O1 O 0.2053(2) 0.39119(19) 0.11477(16) 0.0741(8) Uani 1 1 d . . .
O2 O 0.7498(2) 0.7938(2) 0.10124(16) 0.0758(9) Uani 1 1 d . . .
C1 C 0.2883(3) 0.3645(3) 0.1004(2) 0.0515(10) Uani 1 1 d . . .
C2 C 0.3337(3) 0.4099(3) 0.0399(2) 0.0566(10) Uani 1 1 d . . .
H2A H 0.3496 0.3624 0.0054 0.068 Uiso 1 1 calc R . .
H2B H 0.2802 0.4524 0.0085 0.068 Uiso 1 1 calc R . .
C3 C 0.4358(3) 0.4627(3) 0.0780(2) 0.0509(10) Uani 1 1 d . . .
C4 C 0.5295(3) 0.4136(3) 0.1162(2) 0.0477(9) Uani 1 1 d . . .
C5 C 0.5259(3) 0.3120(3) 0.11916(19) 0.0446(9) Uani 1 1 d . . .
C6 C 0.4464(3) 0.2568(3) 0.12890(19) 0.0453(9) Uani 1 1 d . . .
C7 C 0.4382(4) 0.5590(3) 0.0753(2) 0.0719(12) Uani 1 1 d . . .
H7 H 0.3754 0.5922 0.0512 0.086 Uiso 1 1 calc R . .
C8 C 0.5345(5) 0.6062(3) 0.1088(3) 0.0833(16) Uani 1 1 d . . .
H8 H 0.5362 0.6711 0.1061 0.100 Uiso 1 1 calc R . .
C9 C 0.6272(4) 0.5585(4) 0.1457(3) 0.0764(13) Uani 1 1 d . . .
H9 H 0.6915 0.5906 0.1680 0.092 Uiso 1 1 calc R . .
C10 C 0.6244(3) 0.4637(3) 0.1493(2) 0.0599(11) Uani 1 1 d . . .
H10 H 0.6873 0.4314 0.1746 0.072 Uiso 1 1 calc R . .
C11 C 0.2990(3) 0.2431(3) 0.1964(2) 0.0661(12) Uani 1 1 d . . .
H11A H 0.2943 0.2851 0.2376 0.099 Uiso 1 1 calc R . .
H11B H 0.3442 0.1908 0.2183 0.099 Uiso 1 1 calc R . .
H11C H 0.2274 0.2213 0.1698 0.099 Uiso 1 1 calc R . .
C12 C 0.4535(3) 0.1528(2) 0.1292(2) 0.0430(9) Uani 1 1 d . . .
C13 C 0.5099(3) 0.1038(3) 0.1946(2) 0.0560(10) Uani 1 1 d . . .
H13 H 0.5451 0.1359 0.2399 0.067 Uiso 1 1 calc R . .
C14 C 0.5143(3) 0.0079(3) 0.1930(3) 0.0658(12) Uani 1 1 d . . .
H14 H 0.5517 -0.0237 0.2380 0.079 Uiso 1 1 calc R . .
C15 C 0.4663(3) -0.0420(3) 0.1285(3) 0.0637(12) Uani 1 1 d . . .
C16 C 0.4125(3) 0.0071(3) 0.0623(3) 0.0649(12) Uani 1 1 d . . .
H16 H 0.3807 -0.0254 0.0165 0.078 Uiso 1 1 calc R . .
C17 C 0.4049(3) 0.1031(3) 0.0630(2) 0.0534(10) Uani 1 1 d . . .
H17 H 0.3664 0.1345 0.0182 0.064 Uiso 1 1 calc R . .
C18 C 0.4703(4) -0.1468(3) 0.1269(3) 0.1052(18) Uani 1 1 d . . .
H18A H 0.4088 -0.1699 0.0874 0.158 Uiso 1 1 calc R . .
H18B H 0.4683 -0.1709 0.1770 0.158 Uiso 1 1 calc R . .
H18C H 0.5363 -0.1665 0.1154 0.158 Uiso 1 1 calc R . .
C19 C 0.8312(3) 0.8336(3) 0.0941(2) 0.0560(10) Uani 1 1 d . . .
C20 C 0.8933(3) 0.8021(3) 0.0383(2) 0.0586(11) Uani 1 1 d . . .
H20A H 0.8492 0.7595 0.0001 0.070 Uiso 1 1 calc R . .
H20B H 0.9117 0.8555 0.0106 0.070 Uiso 1 1 calc R . .
C21 C 0.9949(3) 0.7540(3) 0.0834(2) 0.0528(10) Uani 1 1 d . . .
C22 C 1.0764(3) 0.8066(3) 0.1332(2) 0.0513(10) Uani 1 1 d . . .
C23 C 1.0617(3) 0.9075(3) 0.13894(19) 0.0492(10) Uani 1 1 d . . .
C24 C 0.9721(3) 0.9556(3) 0.13896(19) 0.0508(10) Uani 1 1 d . . .
C25 C 1.0092(4) 0.6588(3) 0.0773(2) 0.0681(12) Uani 1 1 d . . .
H25 H 0.9542 0.6233 0.0448 0.082 Uiso 1 1 calc R . .
C26 C 1.1030(4) 0.6163(3) 0.1182(3) 0.0817(14) Uani 1 1 d . . .
H26 H 1.1121 0.5524 0.1128 0.098 Uiso 1 1 calc R . .
C27 C 1.1832(4) 0.6672(4) 0.1668(3) 0.0853(15) Uani 1 1 d . . .
H27 H 1.2466 0.6377 0.1950 0.102 Uiso 1 1 calc R . .
C28 C 1.1716(3) 0.7612(3) 0.1745(2) 0.0709(12) Uani 1 1 d . . .
H28 H 1.2274 0.7954 0.2075 0.085 Uiso 1 1 calc R . .
C29 C 0.8097(3) 0.9479(3) 0.1897(2) 0.0760(13) Uani 1 1 d . . .
H29A H 0.7337 0.9492 0.1623 0.114 Uiso 1 1 calc R . .
H29B H 0.8341 1.0102 0.2054 0.114 Uiso 1 1 calc R . .
H29C H 0.8204 0.9089 0.2351 0.114 Uiso 1 1 calc R . .
C30 C 0.9656(3) 1.0592(3) 0.1386(2) 0.0497(10) Uani 1 1 d . . .
C31 C 1.0184(3) 1.1132(3) 0.2019(2) 0.0652(11) Uani 1 1 d . . .
H31 H 1.0603 1.0847 0.2471 0.078 Uiso 1 1 calc R . .
C32 C 1.0094(3) 1.2093(4) 0.1984(3) 0.0722(13) Uani 1 1 d . . .
H32 H 1.0460 1.2443 0.2416 0.087 Uiso 1 1 calc R . .
C33 C 0.9486(3) 1.2547(3) 0.1338(3) 0.0598(11) Uani 1 1 d . . .
C34 C 0.8947(3) 1.2005(3) 0.0714(2) 0.0643(11) Uani 1 1 d . . .
H34 H 0.8524 1.2294 0.0265 0.077 Uiso 1 1 calc R . .
C35 C 0.9020(3) 1.1043(3) 0.0739(2) 0.0551(10) Uani 1 1 d . . .
H35 H 0.8634 1.0694 0.0313 0.066 Uiso 1 1 calc R . .
C36 C 0.9394(4) 1.3595(3) 0.1319(3) 0.0933(16) Uani 1 1 d . . .
H36A H 0.9309 1.3815 0.1810 0.140 Uiso 1 1 calc R . .
H36B H 0.8773 1.3779 0.0906 0.140 Uiso 1 1 calc R . .
H36C H 1.0042 1.3861 0.1229 0.140 Uiso 1 1 calc R . .

loop_
_atom_site_aniso_label
_atom_site_aniso_U_11
_atom_site_aniso_U_22
_atom_site_aniso_U_33
_atom_site_aniso_U_23
_atom_site_aniso_U_13
_atom_site_aniso_U_12
Br1 0.0471(2) 0.0597(3) 0.0791(3) 0.0019(2) 0.0254(2) 0.00408(19)
Br2 0.0536(3) 0.0861(4) 0.0800(3) -0.0113(3) 0.0205(2) -0.0162(2)
N1 0.0491(19) 0.0412(18) 0.061(2) 0.0077(16) 0.0280(17) 0.0075(15)
N2 0.0414(19) 0.058(2) 0.061(2) 0.0021(17) 0.0182(17) -0.0027(16)
O1 0.0635(18) 0.069(2) 0.099(2) 0.0072(16) 0.0368(17) 0.0275(15)
O2 0.0493(18) 0.073(2) 0.102(2) 0.0095(17) 0.0144(17) -0.0136(15)
C1 0.052(2) 0.045(3) 0.060(3) 0.000(2) 0.019(2) 0.007(2)
C2 0.061(3) 0.056(3) 0.053(2) 0.008(2) 0.015(2) 0.020(2)
C3 0.073(3) 0.039(3) 0.049(2) 0.0032(19) 0.031(2) 0.009(2)
C4 0.060(3) 0.045(3) 0.045(2) -0.0038(19) 0.026(2) -0.004(2)
C5 0.043(2) 0.045(3) 0.048(2) -0.0039(18) 0.0166(18) 0.0030(17)
C6 0.045(2) 0.048(2) 0.044(2) 0.0003(18) 0.0144(18) 0.0069(19)
C7 0.099(4) 0.057(3) 0.069(3) 0.002(2) 0.040(3) 0.010(3)
C8 0.154(5) 0.037(3) 0.080(4) -0.005(3) 0.068(4) -0.001(3)
C9 0.108(4) 0.060(3) 0.070(3) -0.017(3) 0.040(3) -0.026(3)
C10 0.068(3) 0.059(3) 0.056(3) -0.007(2) 0.021(2) -0.009(2)
C11 0.067(3) 0.059(3) 0.086(3) 0.007(2) 0.045(2) 0.010(2)
C12 0.041(2) 0.041(2) 0.051(2) 0.006(2) 0.0195(19) 0.0081(17)
C13 0.061(3) 0.055(3) 0.053(3) 0.003(2) 0.016(2) 0.011(2)
C14 0.072(3) 0.060(3) 0.072(3) 0.027(3) 0.030(3) 0.023(2)
C15 0.061(3) 0.048(3) 0.092(4) 0.009(3) 0.037(3) 0.012(2)
C16 0.058(3) 0.056(3) 0.080(3) -0.019(2) 0.018(2) -0.003(2)
C17 0.048(2) 0.048(3) 0.060(3) 0.000(2) 0.007(2) 0.0051(18)
C18 0.112(4) 0.046(3) 0.172(5) 0.012(3) 0.061(4) 0.015(3)
C19 0.043(2) 0.061(3) 0.057(3) 0.012(2) 0.003(2) 0.001(2)
C20 0.059(3) 0.058(3) 0.052(2) -0.005(2) 0.004(2) -0.007(2)
C21 0.052(2) 0.056(3) 0.050(2) 0.001(2) 0.014(2) -0.001(2)
C22 0.045(2) 0.062(3) 0.047(2) 0.004(2) 0.014(2) 0.003(2)
C23 0.038(2) 0.066(3) 0.042(2) -0.0025(19) 0.0091(18) -0.0092(19)
C24 0.046(2) 0.064(3) 0.043(2) -0.0026(19) 0.0124(19) -0.006(2)
C25 0.062(3) 0.067(3) 0.074(3) -0.001(2) 0.017(3) -0.003(2)
C26 0.085(4) 0.062(3) 0.103(4) 0.009(3) 0.034(3) 0.011(3)
C27 0.063(3) 0.085(4) 0.104(4) 0.020(3) 0.016(3) 0.025(3)
C28 0.053(3) 0.081(4) 0.074(3) 0.003(3) 0.010(2) 0.005(2)
C29 0.066(3) 0.082(3) 0.094(3) 0.001(3) 0.045(3) -0.004(2)
C30 0.044(2) 0.057(3) 0.052(3) -0.006(2) 0.021(2) -0.010(2)
C31 0.065(3) 0.066(3) 0.063(3) -0.012(2) 0.016(2) -0.008(2)
C32 0.066(3) 0.081(4) 0.075(3) -0.035(3) 0.028(3) -0.020(3)
C33 0.058(3) 0.053(3) 0.079(3) -0.006(3) 0.036(3) -0.007(2)
C34 0.062(3) 0.073(3) 0.065(3) 0.005(3) 0.029(2) 0.003(2)
C35 0.056(3) 0.057(3) 0.055(3) -0.006(2) 0.020(2) -0.006(2)
C36 0.088(4) 0.069(4) 0.137(5) -0.016(3) 0.055(3) -0.010(3)

loop_
_atom_type_symbol
_atom_type_description
_atom_type_scat_dispersion_real
_atom_type_scat_dispersion_imag
_atom_type_scat_source
C C 0.0033 0.0016 'International Tables Vol C Tables 4.2.6.8 and 6.1.1.4'
H H 0.0000 0.0000 'International Tables Vol C Tables 4.2.6.8 and 6.1.1.4'
N N 0.0061 0.0033 'International Tables Vol C Tables 4.2.6.8 and 6.1.1.4'
O O 0.0106 0.0060 'International Tables Vol C Tables 4.2.6.8 and 6.1.1.4'
Br Br -0.2901 2.4595 'International Tables Vol C Tables 4.2.6.8 and 6.1.1.4'

loop_
_geom_angle_atom_site_label_1
_geom_angle_atom_site_label_2
_geom_angle_atom_site_label_3
_geom_angle
_geom_angle_site_symmetry_1
_geom_angle_site_symmetry_3
_geom_angle_publ_flag
C1 N1 C6 125.3(3) . . ?
C1 N1 C11 116.6(3) . . ?
C6 N1 C11 117.9(3) . . ?
C19 N2 C24 124.7(3) . . ?
C19 N2 C29 117.8(3) . . ?
C24 N2 C29 117.5(3) . . ?
O1 C1 N1 121.1(4) . . ?
O1 C1 C2 122.7(3) . . ?
N1 C1 C2 116.2(3) . . ?
C3 C2 C1 110.5(3) . . ?
C3 C2 H2A 109.5 . . ?
C1 C2 H2A 109.6 . . ?
C3 C2 H2B 109.6 . . ?
C1 C2 H2B 109.6 . . ?
H2A C2 H2B 108.1 . . ?
C7 C3 C4 119.7(4) . . ?
C7 C3 C2 120.8(4) . . ?
C4 C3 C2 119.5(3) . . ?
C10 C4 C3 118.7(4) . . ?
C10 C4 C5 122.0(4) . . ?
C3 C4 C5 119.3(3) . . ?
C6 C5 C4 129.0(3) . . ?
C6 C5 Br1 117.1(3) . . ?
C4 C5 Br1 113.9(2) . . ?
C5 C6 N1 122.8(3) . . ?
C5 C6 C12 123.0(3) . . ?
N1 C6 C12 114.2(3) . . ?
C3 C7 C8 119.8(4) . . ?
C3 C7 H7 120.1 . . ?
C8 C7 H7 120.1 . . ?
C9 C8 C7 120.8(4) . . ?
C9 C8 H8 119.6 . . ?
C7 C8 H8 119.6 . . ?
C10 C9 C8 119.3(4) . . ?
C10 C9 H9 120.3 . . ?
C8 C9 H9 120.3 . . ?
C9 C10 C4 121.6(4) . . ?
C9 C10 H10 119.2 . . ?
C4 C10 H10 119.2 . . ?
N1 C11 H11A 109.5 . . ?
N1 C11 H11B 109.5 . . ?
H11A C11 H11B 109.5 . . ?
N1 C11 H11C 109.5 . . ?
H11A C11 H11C 109.5 . . ?
H11B C11 H11C 109.5 . . ?
C17 C12 C13 118.1(4) . . ?
C17 C12 C6 120.1(3) . . ?
C13 C12 C6 121.8(3) . . ?
C14 C13 C12 120.3(4) . . ?
C14 C13 H13 119.9 . . ?
C12 C13 H13 119.9 . . ?
C15 C14 C13 122.3(4) . . ?
C15 C14 H14 118.8 . . ?
C13 C14 H14 118.8 . . ?
C14 C15 C16 117.5(4) . . ?
C14 C15 C18 122.3(4) . . ?
C16 C15 C18 120.2(5) . . ?
C17 C16 C15 121.3(4) . . ?
C17 C16 H16 119.4 . . ?
C15 C16 H16 119.4 . . ?
C12 C17 C16 120.5(4) . . ?
C12 C17 H17 119.7 . . ?
C16 C17 H17 119.7 . . ?
C15 C18 H18A 109.5 . . ?
C15 C18 H18B 109.5 . . ?
H18A C18 H18B 109.5 . . ?
C15 C18 H18C 109.5 . . ?
H18A C18 H18C 109.5 . . ?
H18B C18 H18C 109.5 . . ?
O2 C19 N2 121.2(4) . . ?
O2 C19 C20 123.0(4) . . ?
N2 C19 C20 115.8(3) . . ?
C21 C20 C19 108.7(3) . . ?
C21 C20 H20A 110.0 . . ?
C19 C20 H20A 110.0 . . ?
C21 C20 H20B 109.9 . . ?
C19 C20 H20B 110.0 . . ?
H20A C20 H20B 108.3 . . ?
C25 C21 C22 119.5(4) . . ?
C25 C21 C20 121.7(4) . . ?
C22 C21 C20 118.9(4) . . ?
C21 C22 C28 118.4(4) . . ?
C21 C22 C23 119.4(3) . . ?
C28 C22 C23 122.1(4) . . ?
C24 C23 C22 129.4(3) . . ?
C24 C23 Br2 117.7(3) . . ?
C22 C23 Br2 112.7(3) . . ?
C23 C24 N2 122.1(4) . . ?
C23 C24 C30 124.2(3) . . ?
N2 C24 C30 113.7(3) . . ?
C26 C25 C21 120.9(4) . . ?
C26 C25 H25 119.6 . . ?
C21 C25 H25 119.6 . . ?
C27 C26 C25 120.1(5) . . ?
C27 C26 H26 119.9 . . ?
C25 C26 H26 119.9 . . ?
C26 C27 C28 120.6(4) . . ?
C26 C27 H27 119.7 . . ?
C28 C27 H27 119.7 . . ?
C27 C28 C22 120.6(4) . . ?
C27 C28 H28 119.7 . . ?
C22 C28 H28 119.7 . . ?
N2 C29 H29A 109.5 . . ?
N2 C29 H29B 109.5 . . ?
H29A C29 H29B 109.5 . . ?
N2 C29 H29C 109.5 . . ?
H29A C29 H29C 109.5 . . ?
H29B C29 H29C 109.5 . . ?
C35 C30 C31 117.8(4) . . ?
C35 C30 C24 119.4(3) . . ?
C31 C30 C24 122.8(4) . . ?
C32 C31 C30 120.3(4) . . ?
C32 C31 H31 119.8 . . ?
C30 C31 H31 119.8 . . ?
C33 C32 C31 122.3(4) . . ?
C33 C32 H32 118.9 . . ?
C31 C32 H32 118.9 . . ?
C32 C33 C34 117.2(4) . . ?
C32 C33 C36 121.1(4) . . ?
C34 C33 C36 121.6(4) . . ?
C33 C34 C35 121.4(4) . . ?
C33 C34 H34 119.3 . . ?
C35 C34 H34 119.3 . . ?
C30 C35 C34 121.0(4) . . ?
C30 C35 H35 119.5 . . ?
C34 C35 H35 119.5 . . ?
C33 C36 H36A 109.5 . . ?
C33 C36 H36B 109.5 . . ?
H36A C36 H36B 109.5 . . ?
C33 C36 H36C 109.5 . . ?
H36A C36 H36C 109.5 . . ?
H36B C36 H36C 109.5 . . ?

loop_
_geom_bond_atom_site_label_1
_geom_bond_atom_site_label_2
_geom_bond_distance
_geom_bond_site_symmetry_2
_geom_bond_publ_flag
Br1 C5 1.939(3) . ?
Br2 C23 1.934(3) . ?
N1 C1 1.356(4) . ?
N1 C6 1.433(4) . ?
N1 C11 1.476(4) . ?
N2 C19 1.369(5) . ?
N2 C24 1.429(4) . ?
N2 C29 1.461(4) . ?
O1 C1 1.213(4) . ?
O2 C19 1.219(4) . ?
C1 C2 1.499(5) . ?
C2 C3 1.499(5) . ?
C2 H2A 0.9700 . ?
C2 H2B 0.9700 . ?
C3 C7 1.380(5) . ?
C3 C4 1.394(5) . ?
C4 C10 1.392(5) . ?
C4 C5 1.456(5) . ?
C5 C6 1.333(4) . ?
C6 C12 1.491(4) . ?
C7 C8 1.387(6) . ?
C7 H7 0.9300 . ?
C8 C9 1.369(6) . ?
C8 H8 0.9300 . ?
C9 C10 1.359(5) . ?
C9 H9 0.9300 . ?
C10 H10 0.9300 . ?
C11 H11A 0.9600 . ?
C11 H11B 0.9600 . ?
C11 H11C 0.9600 . ?
C12 C17 1.370(5) . ?
C12 C13 1.381(5) . ?
C13 C14 1.373(5) . ?
C13 H13 0.9300 . ?
C14 C15 1.348(5) . ?
C14 H14 0.9300 . ?
C15 C16 1.382(5) . ?
C15 C18 1.501(5) . ?
C16 C17 1.378(5) . ?
C16 H16 0.9300 . ?
C17 H17 0.9300 . ?
C18 H18A 0.9600 . ?
C18 H18B 0.9600 . ?
C18 H18C 0.9600 . ?
C19 C20 1.495(5) . ?
C20 C21 1.495(5) . ?
C20 H20A 0.9700 . ?
C20 H20B 0.9700 . ?
C21 C25 1.381(5) . ?
C21 C22 1.391(5) . ?
C22 C28 1.398(5) . ?
C22 C23 1.463(5) . ?
C23 C24 1.332(5) . ?
C24 C30 1.485(5) . ?
C25 C26 1.363(6) . ?
C25 H25 0.9300 . ?
C26 C27 1.359(6) . ?
C26 H26 0.9300 . ?
C27 C28 1.363(6) . ?
C27 H27 0.9300 . ?
C28 H28 0.9300 . ?
C29 H29A 0.9600 . ?
C29 H29B 0.9600 . ?
C29 H29C 0.9600 . ?
C30 C35 1.375(5) . ?
C30 C31 1.380(5) . ?
C31 C32 1.379(5) . ?
C31 H31 0.9300 . ?
C32 C33 1.363(6) . ?
C32 H32 0.9300 . ?
C33 C34 1.375(5) . ?
C33 C36 1.504(5) . ?
C34 C35 1.380(5) . ?
C34 H34 0.9300 . ?
C35 H35 0.9300 . ?
C36 H36A 0.9600 . ?
C36 H36B 0.9600 . ?
C36 H36C 0.9600 . ?

loop_
_geom_hbond_atom_site_label_D
_geom_hbond_atom_site_label_H
_geom_hbond_atom_site_label_A
_geom_hbond_distance_DH
_geom_hbond_distance_HA
_geom_hbond_distance_DA
_geom_hbond_angle_DHA
_geom_hbond_site_symmetry_A
C35 H35 Br2 0.93 2.99 3.825(4) 150.8 3_775

loop_
_geom_torsion_atom_site_label_1
_geom_torsion_atom_site_label_2
_geom_torsion_atom_site_label_3
_geom_torsion_atom_site_label_4
_geom_torsion
_geom_torsion_site_symmetry_1
_geom_torsion_site_symmetry_2
_geom_torsion_site_symmetry_3
_geom_torsion_site_symmetry_4
_geom_torsion_publ_flag
C6 N1 C1 O1 -178.9(3) . . . . ?
C11 N1 C1 O1 5.6(5) . . . . ?
C6 N1 C1 C2 -0.5(5) . . . . ?
C11 N1 C1 C2 -176.0(3) . . . . ?
O1 C1 C2 C3 109.0(4) . . . . ?
N1 C1 C2 C3 -69.4(4) . . . . ?
C1 C2 C3 C7 -111.4(4) . . . . ?
C1 C2 C3 C4 68.9(4) . . . . ?
C7 C3 C4 C10 -1.5(5) . . . . ?
C2 C3 C4 C10 178.2(3) . . . . ?
C7 C3 C4 C5 179.5(3) . . . . ?
C2 C3 C4 C5 -0.8(5) . . . . ?
C10 C4 C5 C6 142.3(4) . . . . ?
C3 C4 C5 C6 -38.8(5) . . . . ?
C10 C4 C5 Br1 -39.9(4) . . . . ?
C3 C4 C5 Br1 139.0(3) . . . . ?
C4 C5 C6 N1 -1.6(6) . . . . ?
Br1 C5 C6 N1 -179.4(2) . . . . ?
C4 C5 C6 C12 178.8(3) . . . . ?
Br1 C5 C6 C12 1.0(5) . . . . ?
C1 N1 C6 C5 42.9(5) . . . . ?
C11 N1 C6 C5 -141.6(4) . . . . ?
C1 N1 C6 C12 -137.5(4) . . . . ?
C11 N1 C6 C12 38.0(4) . . . . ?
C4 C3 C7 C8 1.8(6) . . . . ?
C2 C3 C7 C8 -177.9(4) . . . . ?
C3 C7 C8 C9 -1.1(6) . . . . ?
C7 C8 C9 C10 0.1(7) . . . . ?
C8 C9 C10 C4 0.2(6) . . . . ?
C3 C4 C10 C9 0.5(5) . . . . ?
C5 C4 C10 C9 179.4(3) . . . . ?
C5 C6 C12 C17 -98.6(4) . . . . ?
N1 C6 C12 C17 81.8(4) . . . . ?
C5 C6 C12 C13 80.3(5) . . . . ?
N1 C6 C12 C13 -99.3(4) . . . . ?
C17 C12 C13 C14 -1.5(5) . . . . ?
C6 C12 C13 C14 179.6(3) . . . . ?
C12 C13 C14 C15 1.1(6) . . . . ?
C13 C14 C15 C16 0.7(6) . . . . ?
C13 C14 C15 C18 -179.5(4) . . . . ?
C14 C15 C16 C17 -2.2(6) . . . . ?
C18 C15 C16 C17 178.0(4) . . . . ?
C13 C12 C17 C16 0.1(5) . . . . ?
C6 C12 C17 C16 179.0(3) . . . . ?
C15 C16 C17 C12 1.8(6) . . . . ?
C24 N2 C19 O2 173.7(3) . . . . ?
C29 N2 C19 O2 -4.8(5) . . . . ?
C24 N2 C19 C20 -5.8(5) . . . . ?
C29 N2 C19 C20 175.7(3) . . . . ?
O2 C19 C20 C21 -104.1(4) . . . . ?
N2 C19 C20 C21 75.3(4) . . . . ?
C19 C20 C21 C25 110.7(4) . . . . ?
C19 C20 C21 C22 -68.6(4) . . . . ?
C25 C21 C22 C28 1.3(6) . . . . ?
C20 C21 C22 C28 -179.3(3) . . . . ?
C25 C21 C22 C23 179.3(3) . . . . ?
C20 C21 C22 C23 -1.3(5) . . . . ?
C21 C22 C23 C24 38.8(6) . . . . ?
C28 C22 C23 C24 -143.4(4) . . . . ?
C21 C22 C23 Br2 -136.5(3) . . . . ?
C28 C22 C23 Br2 41.4(4) . . . . ?
C22 C23 C24 N2 4.3(6) . . . . ?
Br2 C23 C24 N2 179.4(2) . . . . ?
C22 C23 C24 C30 -174.8(3) . . . . ?
Br2 C23 C24 C30 0.2(5) . . . . ?
C19 N2 C24 C23 -41.2(5) . . . . ?
C29 N2 C24 C23 137.2(4) . . . . ?
C19 N2 C24 C30 138.0(3) . . . . ?
C29 N2 C24 C30 -43.6(4) . . . . ?
C22 C21 C25 C26 -1.4(6) . . . . ?
C20 C21 C25 C26 179.2(4) . . . . ?
C21 C25 C26 C27 1.1(7) . . . . ?
C25 C26 C27 C28 -0.8(7) . . . . ?
C26 C27 C28 C22 0.8(7) . . . . ?
C21 C22 C28 C27 -1.0(6) . . . . ?
C23 C22 C28 C27 -178.9(4) . . . . ?
C23 C24 C30 C35 112.7(4) . . . . ?
N2 C24 C30 C35 -66.5(4) . . . . ?
C23 C24 C30 C31 -69.3(5) . . . . ?
N2 C24 C30 C31 111.6(4) . . . . ?
C35 C30 C31 C32 -1.8(6) . . . . ?
C24 C30 C31 C32 -179.9(3) . . . . ?
C30 C31 C32 C33 0.4(6) . . . . ?
C31 C32 C33 C34 0.7(6) . . . . ?
C31 C32 C33 C36 179.4(4) . . . . ?
C32 C33 C34 C35 -0.2(6) . . . . ?
C36 C33 C34 C35 -178.9(4) . . . . ?
C31 C30 C35 C34 2.3(5) . . . . ?
C24 C30 C35 C34 -179.5(3) . . . . ?
C33 C34 C35 C30 -1.4(6) . . . . ?
